data_4029617
loop_
_publ_author_name
'Bayir, Ali'
'Brewer, Matthias'

_publ_section_title
;
 Fragmentation of Bicyclic \g-Silyloxy-\b-hydroxy-\a-diazolactones as an
 Approach to Ynolides.
;
_journal_issue 13
_journal_name_full 'The Journal of organic chemistry'
_journal_page_first 6037
_journal_page_last 6046
_journal_paper_doi 10.1021/jo500634d
_journal_volume 79
_journal_year 2014
_chemical_formula_moiety 'C9 H10 O3'
_chemical_formula_sum 'C9 H10 O3'
_chemical_formula_weight 166.17
_chemical_name_systematic
; 
 ? 
;
_space_group_IT_number 14
_symmetry_cell_setting monoclinic
_symmetry_space_group_name_Hall '-P 2ybc'
_symmetry_space_group_name_H-M 'P 1 21/c 1'
_atom_sites_solution_hydrogens geom
_atom_sites_solution_primary direct
_atom_sites_solution_secondary difmap
_audit_creation_method SHELXL-97
_cell_angle_alpha 90.00
_cell_angle_beta 98.298(2)
_cell_angle_gamma 90.00
_cell_formula_units_Z 4
_cell_length_a 9.1941(14)
_cell_length_b 6.6988(10)
_cell_length_c 13.353(2)
_cell_measurement_reflns_used 5439
_cell_measurement_temperature 135(2)
_cell_measurement_theta_max 28.39
_cell_measurement_theta_min 2.24
_cell_volume 813.8(2)
_computing_cell_refinement 'Bruker SAINT'
_computing_data_collection 'Bruker APEX2'
_computing_data_reduction 'Bruker SAINT'
_computing_molecular_graphics 'Bruker SHELXTL'
_computing_publication_material 'Bruker SHELXTL'
_computing_structure_refinement 'SHELXL-97 (Sheldrick, 2008)'
_computing_structure_solution 'SHELXS-97 (Sheldrick, 2008)'
_diffrn_ambient_temperature 135(2)
_diffrn_measured_fraction_theta_full 0.950
_diffrn_measured_fraction_theta_max 0.950
_diffrn_measurement_device_type 'Bruker APEX-II CCD'
_diffrn_measurement_method '\f and \w scans'
_diffrn_radiation_monochromator graphite
_diffrn_radiation_source 'fine-focus sealed tube'
_diffrn_radiation_type MoK\a
_diffrn_radiation_wavelength 0.71073
_diffrn_reflns_av_R_equivalents 0.0302
_diffrn_reflns_av_sigmaI/netI 0.0203
_diffrn_reflns_limit_h_max 11
_diffrn_reflns_limit_h_min -11
_diffrn_reflns_limit_k_max 8
_diffrn_reflns_limit_k_min -8
_diffrn_reflns_limit_l_max 17
_diffrn_reflns_limit_l_min -17
_diffrn_reflns_number 9331
_diffrn_reflns_theta_full 28.61
_diffrn_reflns_theta_max 28.61
_diffrn_reflns_theta_min 2.24
_exptl_absorpt_coefficient_mu 0.102
_exptl_absorpt_correction_T_max 0.9909
_exptl_absorpt_correction_T_min 0.9794
_exptl_absorpt_correction_type empirical
_exptl_absorpt_process_details sadabs
_exptl_crystal_colour colourless
_exptl_crystal_density_diffrn 1.356
_exptl_crystal_description Block
_exptl_crystal_F_000 352
_exptl_crystal_size_max 0.20
_exptl_crystal_size_mid 0.15
_exptl_crystal_size_min 0.09
_refine_diff_density_max 0.470
_refine_diff_density_min -0.210
_refine_diff_density_rms 0.052
_refine_ls_extinction_coef 0.00000
_refine_ls_extinction_method SHELXL
_refine_ls_goodness_of_fit_ref 1.071
_refine_ls_hydrogen_treatment constr
_refine_ls_matrix_type full
_refine_ls_number_parameters 109
_refine_ls_number_reflns 1975
_refine_ls_number_restraints 0
_refine_ls_restrained_S_all 1.071
_refine_ls_R_factor_all 0.0424
_refine_ls_R_factor_gt 0.0386
_refine_ls_shift/su_max 0.000
_refine_ls_shift/su_mean 0.000
_refine_ls_structure_factor_coef Fsqd
_refine_ls_weighting_details 'calc w=1/[\s^2^(Fo^2^)+(0.0656P)^2^+0.2181P] where P=(Fo^2^+2Fc^2^)/3'
_refine_ls_weighting_scheme calc
_refine_ls_wR_factor_gt 0.1071
_refine_ls_wR_factor_ref 0.1111
_reflns_number_gt 1787
_reflns_number_total 1975
_reflns_threshold_expression >2sigma(I)
_cod_data_source_file jo500634d_si_002.cif
_cod_data_source_block ab_3_98_0m
_cod_depositor_comments
;
The following automatic conversions were performed:

'_symmetry_cell_setting' value 'Monoclinic' changed to 'monoclinic'
according to
/usr/data/users/saulius/crontab/automatic-downloads/rss-feeds/ACS/lib/dictionaries/cif_core.dic
dictionary named 'cif_core.dic' version 2.4.2 from 2011-04-26.

Automatic conversion script
Id: cif_fix_values 2281 2013-09-26 08:29:07Z andrius 

 Adding full bibliography for 4029617.cif.
;
_cod_original_sg_symbol_H-M P2(1)/c
_cod_database_code 4029617

loop_
_symmetry_equiv_pos_as_xyz
'x, y, z'
'-x, y+1/2, -z+1/2'
'-x, -y, -z'
'x, -y-1/2, z-1/2'

loop_
_atom_site_label
_atom_site_type_symbol
_atom_site_fract_x
_atom_site_fract_y
_atom_site_fract_z
_atom_site_U_iso_or_equiv
_atom_site_adp_type
_atom_site_occupancy
_atom_site_symmetry_multiplicity
_atom_site_calc_flag
_atom_site_refinement_flags
O1 O 0.60312(8) 0.22466(12) 0.26055(6) 0.0234(2) Uani 1 1 d .
O2 O 0.86569(9) 0.16598(12) 0.38727(6) 0.0250(2) Uani 1 1 d .
O3 O 0.63675(11) 0.23270(15) 0.10043(7) 0.0358(2) Uani 1 1 d .
C9 C 0.60730(11) 0.10875(16) 0.35193(8) 0.0210(2) Uani 1 1 d .
H9A H 0.5573 -0.0203 0.3350 0.025 Uiso 1 1 calc R
H9B H 0.5516 0.1805 0.3990 0.025 Uiso 1 1 calc R
C3 C 0.78714(11) -0.20089(16) 0.22013(8) 0.0200(2) Uani 1 1 d .
C8 C 0.76183(11) 0.06800(15) 0.40551(7) 0.0185(2) Uani 1 1 d .
C1 C 0.65104(12) 0.14115(17) 0.17901(8) 0.0224(2) Uani 1 1 d .
C7 C 0.77402(12) -0.09907(16) 0.48187(8) 0.0225(2) Uani 1 1 d .
H7A H 0.6888 -0.0927 0.5194 0.027 Uiso 1 1 calc R
H7B H 0.8641 -0.0791 0.5312 0.027 Uiso 1 1 calc R
C5 C 0.91322(12) -0.34500(16) 0.37854(8) 0.0226(2) Uani 1 1 d .
H5A H 0.9811 -0.2301 0.3909 0.027 Uiso 1 1 calc R
H5B H 0.9663 -0.4654 0.4071 0.027 Uiso 1 1 calc R
C6 C 0.77954(12) -0.30892(16) 0.43402(8) 0.0224(2) Uani 1 1 d .
H6A H 0.7804 -0.4103 0.4881 0.027 Uiso 1 1 calc R
H6B H 0.6887 -0.3290 0.3854 0.027 Uiso 1 1 calc R
C4 C 0.87061(12) -0.37303(16) 0.26381(8) 0.0231(2) Uani 1 1 d .
H4A H 0.9605 -0.3889 0.2317 0.028 Uiso 1 1 calc R
H4B H 0.8106 -0.4955 0.2505 0.028 Uiso 1 1 calc R
C2 C 0.71912(11) -0.05258(16) 0.19444(8) 0.0214(2) Uani 1 1 d .

loop_
_atom_site_aniso_label
_atom_site_aniso_U_11
_atom_site_aniso_U_22
_atom_site_aniso_U_33
_atom_site_aniso_U_23
_atom_site_aniso_U_13
_atom_site_aniso_U_12
O1 0.0267(4) 0.0198(4) 0.0235(4) 0.0041(3) 0.0034(3) 0.0056(3)
O2 0.0247(4) 0.0220(4) 0.0277(4) -0.0018(3) 0.0025(3) -0.0043(3)
O3 0.0481(6) 0.0328(5) 0.0268(5) 0.0115(4) 0.0064(4) 0.0092(4)
C9 0.0221(5) 0.0207(5) 0.0208(5) 0.0024(4) 0.0046(4) 0.0018(4)
C3 0.0241(5) 0.0201(5) 0.0162(5) -0.0021(4) 0.0042(4) -0.0023(4)
C8 0.0230(5) 0.0156(5) 0.0169(5) -0.0036(3) 0.0031(4) 0.0007(4)
C1 0.0229(5) 0.0222(5) 0.0218(5) 0.0033(4) 0.0018(4) 0.0003(4)
C7 0.0290(5) 0.0217(5) 0.0168(5) 0.0006(4) 0.0034(4) 0.0027(4)
C5 0.0260(5) 0.0193(5) 0.0219(5) 0.0020(4) 0.0016(4) 0.0042(4)
C6 0.0300(6) 0.0177(5) 0.0201(5) 0.0030(4) 0.0053(4) -0.0004(4)
C4 0.0292(5) 0.0176(5) 0.0232(5) -0.0011(4) 0.0057(4) 0.0039(4)
C2 0.0257(5) 0.0216(5) 0.0169(5) -0.0003(4) 0.0026(4) -0.0010(4)

loop_
_atom_type_symbol
_atom_type_description
_atom_type_scat_dispersion_real
_atom_type_scat_dispersion_imag
_atom_type_scat_source
C C 0.0033 0.0016 'International Tables Vol C Tables 4.2.6.8 and 6.1.1.4'
H H 0.0000 0.0000 'International Tables Vol C Tables 4.2.6.8 and 6.1.1.4'
O O 0.0106 0.0060 'International Tables Vol C Tables 4.2.6.8 and 6.1.1.4'

loop_
_geom_angle_atom_site_label_1
_geom_angle_atom_site_label_2
_geom_angle_atom_site_label_3
_geom_angle
C1 O1 C9 119.09(8)
O1 C9 C8 113.82(8)
O1 C9 H9A 108.8
C8 C9 H9A 108.8
O1 C9 H9B 108.8
C8 C9 H9B 108.8
H9A C9 H9B 107.7
C2 C3 C4 173.15(11)
O2 C8 C7 123.66(10)
O2 C8 C9 121.20(10)
C7 C8 C9 115.14(9)
O3 C1 O1 118.85(10)
O3 C1 C2 124.91(11)
O1 C1 C2 116.23(9)
C8 C7 C6 113.50(9)
C8 C7 H7A 108.9
C6 C7 H7A 108.9
C8 C7 H7B 108.9
C6 C7 H7B 108.9
H7A C7 H7B 107.7
C4 C5 C6 113.05(9)
C4 C5 H5A 109.0
C6 C5 H5A 109.0
C4 C5 H5B 109.0
C6 C5 H5B 109.0
H5A C5 H5B 107.8
C5 C6 C7 114.60(9)
C5 C6 H6A 108.6
C7 C6 H6A 108.6
C5 C6 H6B 108.6
C7 C6 H6B 108.6
H6A C6 H6B 107.6
C3 C4 C5 110.21(9)
C3 C4 H4A 109.6
C5 C4 H4A 109.6
C3 C4 H4B 109.6
C5 C4 H4B 109.6
H4A C4 H4B 108.1
C3 C2 C1 170.12(11)

loop_
_geom_bond_atom_site_label_1
_geom_bond_atom_site_label_2
_geom_bond_distance
O1 C1 1.3531(13)
O1 C9 1.4422(12)
O2 C8 1.2121(13)
O3 C1 1.2061(14)
C9 C8 1.5203(14)
C9 H9A 0.9900
C9 H9B 0.9900
C3 C2 1.1975(15)
C3 C4 1.4593(15)
C8 C7 1.5072(15)
C1 C2 1.4426(15)
C7 C6 1.5480(15)
C7 H7A 0.9900
C7 H7B 0.9900
C5 C4 1.5370(15)
C5 C6 1.5430(15)
C5 H5A 0.9900
C5 H5B 0.9900
C6 H6A 0.9900
C6 H6B 0.9900
C4 H4A 0.9900
C4 H4B 0.9900

loop_
_geom_torsion_atom_site_label_1
_geom_torsion_atom_site_label_2
_geom_torsion_atom_site_label_3
_geom_torsion_atom_site_label_4
_geom_torsion
C1 O1 C9 C8 69.30(12)
O1 C9 C8 O2 17.76(14)
O1 C9 C8 C7 -162.75(9)
C9 O1 C1 O3 174.27(10)
C9 O1 C1 C2 -6.97(14)
O2 C8 C7 C6 -98.60(12)
C9 C8 C7 C6 81.93(11)
C4 C5 C6 C7 -114.02(10)
C8 C7 C6 C5 62.28(12)
C2 C3 C4 C5 -5.3(10)
C6 C5 C4 C3 56.50(12)
C4 C3 C2 C1 28.8(14)
O3 C1 C2 C3 132.0(6)
O1 C1 C2 C3 -46.7(7)
